data_7717847
loop_
_publ_author_name
'Liu, Su-Jia'
'Shi, Yong-Sheng'
'Wang, Rui-Ying'
'Xiao, Tong'
'Xia, Zhong-Gang'
'Wang, Rui'
'Zheng, Xiangjun'

_publ_section_title
;
 Facile Preparation, Mechanochromic Luminescence and Excitation
 Wavelength-Dependent Emission of Tetra(1H-benzo[d]imidazol-2-yl)ethene Zn
 (II) Complexes and Their Applications
;
_journal_name_full 'Dalton Transactions'
_journal_paper_doi 10.1039/D4DT03434A
_journal_year 2025
_chemical_formula_sum 'C15 H12 Br2 N4 O Zn'
_chemical_formula_weight 489.48
_space_group_crystal_system triclinic
_space_group_IT_number 2
_space_group_name_Hall '-P 1'
_space_group_name_H-M_alt 'P -1'
_atom_sites_solution_hydrogens mixed
_audit_creation_method SHELXL-2018/3
_audit_update_record
;
2024-09-24 deposited with the CCDC.	2025-01-20 downloaded from the CCDC.
;
_cell_angle_alpha 88.322(4)
_cell_angle_beta 70.428(5)
_cell_angle_gamma 83.041(4)
_cell_formula_units_Z 2
_cell_length_a 9.1124(5)
_cell_length_b 9.9522(4)
_cell_length_c 9.9964(6)
_cell_measurement_reflns_used 2521
_cell_measurement_temperature 297.42(10)
_cell_measurement_theta_max 28.2920
_cell_measurement_theta_min 4.1170
_cell_volume 847.82(8)
_computing_structure_refinement 'SHELXL-2018/3 (Sheldrick, 2018)'
_computing_structure_solution 'SHELXT 2018/2 (Sheldrick, 2018)'
_diffrn_ambient_temperature 293(2)
_diffrn_measured_fraction_theta_full 0.997
_diffrn_measured_fraction_theta_max 0.805
_diffrn_measurement_device_type 'SuperNova, Dual, Cu at home/near, AtlasS2'
_diffrn_radiation_type MoK\a
_diffrn_radiation_wavelength 0.71073
_diffrn_reflns_av_R_equivalents 0.0201
_diffrn_reflns_av_unetI/netI 0.0408
_diffrn_reflns_Laue_measured_fraction_full 0.997
_diffrn_reflns_Laue_measured_fraction_max 0.805
_diffrn_reflns_limit_h_max 11
_diffrn_reflns_limit_h_min -11
_diffrn_reflns_limit_k_max 12
_diffrn_reflns_limit_k_min -13
_diffrn_reflns_limit_l_max 11
_diffrn_reflns_limit_l_min -13
_diffrn_reflns_number 6061
_diffrn_reflns_point_group_measured_fraction_full 0.997
_diffrn_reflns_point_group_measured_fraction_max 0.805
_diffrn_reflns_theta_full 25.242
_diffrn_reflns_theta_max 28.741
_diffrn_reflns_theta_min 3.500
_exptl_absorpt_coefficient_mu 6.169
_exptl_crystal_density_diffrn 1.917
_exptl_crystal_description block
_exptl_crystal_F_000 476
_refine_diff_density_max 0.625
_refine_diff_density_min -0.483
_refine_diff_density_rms 0.084
_refine_ls_extinction_method none
_refine_ls_goodness_of_fit_ref 1.038
_refine_ls_hydrogen_treatment constr
_refine_ls_matrix_type full
_refine_ls_number_parameters 211
_refine_ls_number_reflns 3547
_refine_ls_number_restraints 3
_refine_ls_restrained_S_all 1.075
_refine_ls_R_factor_all 0.0482
_refine_ls_R_factor_gt 0.0340
_refine_ls_shift/su_max 0.000
_refine_ls_shift/su_mean 0.000
_refine_ls_structure_factor_coef Fsqd
_refine_ls_weighting_details 'w=1/[\s^2^(Fo^2^)+(0.0273P)^2^+0.3868P] where P=(Fo^2^+2Fc^2^)/3'
_refine_ls_weighting_scheme calc
_refine_ls_wR_factor_gt 0.0672
_refine_ls_wR_factor_ref 0.0732
_reflns_Friedel_coverage 0.000
_reflns_number_gt 2884
_reflns_number_total 3547
_reflns_threshold_expression 'I > 2\s(I)'
_cod_data_source_file d4dt03434a2.cif
_cod_data_source_block cl-green
_cod_database_code 7717847
_shelx_shelxl_version_number 2018/3
_shelx_space_group_comment
;
The symmetry employed for this shelxl refinement is uniquely defined
by the following loop, which should always be used as a source of
symmetry information in preference to the above space-group names.
They are only intended as comments.
;

loop_
_space_group_symop_operation_xyz
'x, y, z'
'-x, -y, -z'

loop_
_atom_site_label
_atom_site_type_symbol
_atom_site_fract_x
_atom_site_fract_y
_atom_site_fract_z
_atom_site_U_iso_or_equiv
_atom_site_adp_type
_atom_site_occupancy
_atom_site_site_symmetry_order
_atom_site_calc_flag
_atom_site_refinement_flags_posn
_atom_site_refinement_flags_adp
_atom_site_refinement_flags_occupancy
_atom_site_disorder_assembly
_atom_site_disorder_group
Zn1 Zn 0.20438(4) 0.66277(4) 0.42175(4) 0.02578(11) Uani 1 1 d . . . . .
Br2 Br 0.00534(4) 0.81860(4) 0.39132(5) 0.04564(13) Uani 1 1 d . . . . .
Br1 Br 0.23896(6) 0.44846(4) 0.31296(5) 0.05326(14) Uani 1 1 d . . . . .
N4 N 0.5829(3) 0.2644(2) 0.6297(3) 0.0258(6) Uani 1 1 d . . . . .
N1 N 0.2034(3) 0.6353(2) 0.6249(3) 0.0237(6) Uani 1 1 d . . . . .
N3 N 0.3539(3) 0.2458(2) 0.6051(3) 0.0262(6) Uani 1 1 d . . . . .
H3 H 0.268412 0.267552 0.586821 0.031 Uiso 1 1 calc R U . . .
N2 N 0.2777(3) 0.5389(3) 0.7972(3) 0.0312(6) Uani 1 1 d . . . . .
H2 H 0.329878 0.486045 0.839203 0.037 Uiso 1 1 calc R U . . .
C9 C 0.4668(3) 0.3269(3) 0.5917(3) 0.0217(7) Uani 1 1 d . . . . .
C8 C 0.4481(3) 0.4711(3) 0.5545(3) 0.0212(6) Uani 1 1 d . . . . .
C7 C 0.3091(3) 0.5480(3) 0.6554(3) 0.0216(7) Uani 1 1 d . . . . .
C10 C 0.5426(4) 0.1349(3) 0.6701(4) 0.0268(7) Uani 1 1 d . . . . .
C11 C 0.4001(4) 0.1219(3) 0.6534(4) 0.0262(7) Uani 1 1 d . . . . .
C5 C 0.1018(4) 0.6893(3) 0.7538(4) 0.0271(7) Uani 1 1 d . . . . .
C6 C 0.1478(4) 0.6288(3) 0.8628(4) 0.0311(8) Uani 1 1 d . . . . .
C15 C 0.6233(4) 0.0285(4) 0.7201(5) 0.0430(10) Uani 1 1 d . . . . .
H15 H 0.718971 0.036754 0.731632 0.052 Uiso 1 1 calc R U . . .
C12 C 0.3314(4) 0.0017(3) 0.6852(4) 0.0376(9) Uani 1 1 d . . . . .
H12 H 0.236104 -0.007290 0.673250 0.045 Uiso 1 1 calc R U . . .
C4 C -0.0236(4) 0.7919(4) 0.7824(4) 0.0398(9) Uani 1 1 d . . . . .
H4 H -0.055771 0.832744 0.710347 0.048 Uiso 1 1 calc R U . . .
C14 C 0.5546(5) -0.0895(4) 0.7515(5) 0.0514(12) Uani 1 1 d . . . . .
H14 H 0.604945 -0.163023 0.784958 0.062 Uiso 1 1 calc R U . . .
C13 C 0.4104(4) -0.1010(4) 0.7341(5) 0.0457(10) Uani 1 1 d . . . . .
H13 H 0.367301 -0.182132 0.757114 0.055 Uiso 1 1 calc R U . . .
C1 C 0.0718(5) 0.6667(4) 1.0044(4) 0.0485(10) Uani 1 1 d . . . . .
H1 H 0.101807 0.625177 1.077263 0.058 Uiso 1 1 calc R U . . .
C3 C -0.0969(5) 0.8294(5) 0.9218(5) 0.0559(12) Uani 1 1 d . . . . .
H3A H -0.180850 0.897669 0.945049 0.067 Uiso 1 1 calc R U . . .
C2 C -0.0491(5) 0.7680(5) 1.0299(5) 0.0606(12) Uani 1 1 d . . . . .
H2A H -0.101831 0.797341 1.123019 0.073 Uiso 1 1 calc R U . . .
O1 O 0.4254(5) 0.3785(5) 0.9598(4) 0.1063(14) Uani 1 1 d DG . . . .
H1A H 0.413578 0.431422 1.055307 0.159 Uiso 1 1 d DG U . . .
H1B H 0.325687 0.354180 1.039814 0.159 Uiso 1 1 d DG U . . .

loop_
_atom_site_aniso_label
_atom_site_aniso_U_11
_atom_site_aniso_U_22
_atom_site_aniso_U_33
_atom_site_aniso_U_23
_atom_site_aniso_U_13
_atom_site_aniso_U_12
Zn1 0.0231(2) 0.0261(2) 0.0310(2) 0.00174(16) -0.01320(17) -0.00232(16)
Br2 0.0312(2) 0.0453(2) 0.0675(3) 0.0123(2) -0.0281(2) -0.00029(17)
Br1 0.0710(3) 0.0357(2) 0.0596(3) -0.01382(19) -0.0296(2) -0.0051(2)
N4 0.0212(14) 0.0194(13) 0.0387(17) 0.0082(12) -0.0132(13) -0.0020(11)
N1 0.0201(13) 0.0233(13) 0.0262(16) -0.0007(11) -0.0071(12) 0.0020(11)
N3 0.0200(13) 0.0212(13) 0.0384(17) 0.0048(12) -0.0119(13) -0.0006(11)
N2 0.0322(16) 0.0314(15) 0.0259(17) 0.0042(13) -0.0079(13) 0.0056(13)
C9 0.0208(16) 0.0181(15) 0.0251(18) -0.0006(13) -0.0072(14) 0.0004(13)
C8 0.0195(15) 0.0185(15) 0.0253(17) -0.0008(12) -0.0084(13) 0.0022(12)
C7 0.0211(16) 0.0165(14) 0.0262(18) 0.0027(13) -0.0070(14) -0.0015(13)
C10 0.0256(17) 0.0209(16) 0.032(2) 0.0055(14) -0.0086(15) -0.0014(14)
C11 0.0238(16) 0.0192(15) 0.033(2) 0.0012(14) -0.0069(15) -0.0006(13)
C5 0.0206(16) 0.0275(17) 0.030(2) -0.0045(14) -0.0042(15) -0.0022(14)
C6 0.0278(18) 0.0350(19) 0.026(2) -0.0009(15) -0.0032(16) -0.0032(15)
C15 0.033(2) 0.033(2) 0.070(3) 0.015(2) -0.027(2) -0.0061(17)
C12 0.0309(19) 0.0273(18) 0.056(3) 0.0036(17) -0.0152(19) -0.0065(16)
C4 0.033(2) 0.042(2) 0.043(2) -0.0065(18) -0.0137(19) 0.0077(17)
C14 0.048(2) 0.0256(19) 0.085(4) 0.022(2) -0.030(2) -0.0015(18)
C13 0.044(2) 0.0255(19) 0.069(3) 0.0113(19) -0.020(2) -0.0127(18)
C1 0.048(2) 0.060(3) 0.030(2) -0.001(2) -0.007(2) 0.004(2)
C3 0.040(2) 0.062(3) 0.055(3) -0.023(2) -0.010(2) 0.024(2)
C2 0.050(3) 0.078(3) 0.035(3) -0.021(2) 0.005(2) 0.014(2)
O1 0.118(3) 0.134(4) 0.057(3) 0.018(3) -0.034(2) 0.032(3)

loop_
_atom_type_symbol
_atom_type_description
_atom_type_scat_dispersion_real
_atom_type_scat_dispersion_imag
_atom_type_scat_source
C C 0.0033 0.0016 'International Tables Vol C Tables 4.2.6.8 and 6.1.1.4'
H H 0.0000 0.0000 'International Tables Vol C Tables 4.2.6.8 and 6.1.1.4'
Br Br -0.2901 2.4595 'International Tables Vol C Tables 4.2.6.8 and 6.1.1.4'
N N 0.0061 0.0033 'International Tables Vol C Tables 4.2.6.8 and 6.1.1.4'
O O 0.0106 0.0060 'International Tables Vol C Tables 4.2.6.8 and 6.1.1.4'
Zn Zn 0.2839 1.4301 'International Tables Vol C Tables 4.2.6.8 and 6.1.1.4'

loop_
_geom_angle_atom_site_label_1
_geom_angle_atom_site_label_2
_geom_angle_atom_site_label_3
_geom_angle
_geom_angle_site_symmetry_1
_geom_angle_site_symmetry_3
_geom_angle_publ_flag
N1 Zn1 N4 89.42(10) . 2_666 ?
N1 Zn1 Br2 116.25(8) . . ?
N4 Zn1 Br2 113.99(7) 2_666 . ?
N1 Zn1 Br1 108.63(7) . . ?
N4 Zn1 Br1 109.33(8) 2_666 . ?
Br2 Zn1 Br1 116.08(2) . . ?
C9 N4 C10 105.9(2) . . ?
C9 N4 Zn1 121.9(2) . 2_666 ?
C10 N4 Zn1 130.0(2) . 2_666 ?
C7 N1 C5 106.2(3) . . ?
C7 N1 Zn1 121.6(2) . . ?
C5 N1 Zn1 132.1(2) . . ?
C9 N3 C11 108.0(2) . . ?
C7 N2 C6 108.2(3) . . ?
N4 C9 N3 111.5(3) . . ?
N4 C9 C8 126.1(3) . . ?
N3 C9 C8 122.1(3) . . ?
C8 C8 C7 123.1(3) 2_666 . ?
C8 C8 C9 124.0(4) 2_666 . ?
C7 C8 C9 112.7(3) . . ?
N1 C7 N2 111.1(3) . . ?
N1 C7 C8 127.2(3) . . ?
N2 C7 C8 121.6(3) . . ?
C11 C10 C15 121.3(3) . . ?
C11 C10 N4 109.2(3) . . ?
C15 C10 N4 129.5(3) . . ?
N3 C11 C10 105.5(2) . . ?
N3 C11 C12 132.9(3) . . ?
C10 C11 C12 121.6(3) . . ?
N1 C5 C6 108.9(3) . . ?
N1 C5 C4 130.1(3) . . ?
C6 C5 C4 120.9(3) . . ?
N2 C6 C5 105.5(3) . . ?
N2 C6 C1 132.3(3) . . ?
C5 C6 C1 122.1(3) . . ?
C14 C15 C10 116.7(3) . . ?
C13 C12 C11 116.7(3) . . ?
C3 C4 C5 116.6(4) . . ?
C15 C14 C13 121.3(3) . . ?
C12 C13 C14 122.4(3) . . ?
C2 C1 C6 116.1(4) . . ?
C4 C3 C2 121.8(4) . . ?
C1 C2 C3 122.5(4) . . ?

loop_
_geom_bond_atom_site_label_1
_geom_bond_atom_site_label_2
_geom_bond_distance
_geom_bond_site_symmetry_2
_geom_bond_publ_flag
Zn1 N1 2.039(3) . ?
Zn1 N4 2.049(2) 2_666 ?
Zn1 Br2 2.3340(5) . ?
Zn1 Br1 2.3611(5) . ?
N4 C9 1.322(4) . ?
N4 C10 1.394(4) . ?
N1 C7 1.325(4) . ?
N1 C5 1.387(4) . ?
N3 C9 1.353(4) . ?
N3 C11 1.380(4) . ?
N2 C7 1.352(4) . ?
N2 C6 1.374(4) . ?
C9 C8 1.476(4) . ?
C8 C8 1.347(6) 2_666 ?
C8 C7 1.470(4) . ?
C10 C11 1.385(4) . ?
C10 C15 1.392(5) . ?
C11 C12 1.396(4) . ?
C5 C6 1.390(5) . ?
C5 C4 1.395(5) . ?
C6 C1 1.391(5) . ?
C15 C14 1.376(5) . ?
C12 C13 1.353(5) . ?
C4 C3 1.369(6) . ?
C14 C13 1.400(5) . ?
C1 C2 1.361(6) . ?
C3 C2 1.394(6) . ?
